data_7208769
loop_
_publ_author_name
'Zhang, Shu-quan'
'Jiang, Fei-long'
'Bu, Yang'
'Wu, Ming-yan'
'Ma, Jie'
'Shan, Xiao-chen'
'Xiong, Ke-cai'
'Hong, Mao-chun'

_publ_section_title
;
 Two dual-emissive Zn(ii) coordination polymers with tunable
 photoluminescence properties
;
_journal_issue 20
_journal_name_full CrystEngComm
_journal_page_first 6394
_journal_paper_doi 10.1039/c2ce25880c
_journal_volume 14
_journal_year 2012
_chemical_formula_sum 'C33 H23 N3 O8 Zn2'
_chemical_formula_weight 720.28
_chemical_name_systematic
;
?
;
_space_group_IT_number 14
_symmetry_cell_setting monoclinic
_symmetry_space_group_name_Hall '-P 2ybc'
_symmetry_space_group_name_H-M 'P 1 21/c 1'
_atom_sites_solution_hydrogens geom
_atom_sites_solution_primary direct
_atom_sites_solution_secondary difmap
_audit_creation_method SHELXL-97
_cell_angle_alpha 90.00
_cell_angle_beta 99.471(5)
_cell_angle_gamma 90.00
_cell_formula_units_Z 4
_cell_length_a 7.778(2)
_cell_length_b 22.865(7)
_cell_length_c 16.384(5)
_cell_measurement_reflns_used 9546
_cell_measurement_temperature 293(2)
_cell_measurement_theta_max 27.4816
_cell_measurement_theta_min 2.1831
_cell_volume 2874.1(14)
_computing_cell_refinement 'CrystalClear (Rigaku Inc., 2007)'
_computing_data_collection 'CrystalClear (Rigaku Inc., 2007)'
_computing_data_reduction 'CrystalClear (Rigaku Inc., 2007)'
_computing_molecular_graphics 'Bruker SHELXTL'
_computing_publication_material 'Bruker SHELXTL'
_computing_structure_refinement 'SHELXL-97 (Sheldrick, 1997)'
_computing_structure_solution 'SHELXS-97 (Sheldrick, 1990)'
_diffrn_ambient_temperature 293(2)
_diffrn_measured_fraction_theta_full 0.997
_diffrn_measured_fraction_theta_max 0.997
_diffrn_measurement_device_type \w
_diffrn_radiation_monochromator graphite
_diffrn_radiation_source 'fine-focus sealed tube'
_diffrn_radiation_type MoK\a
_diffrn_radiation_wavelength 0.71073
_diffrn_reflns_av_R_equivalents 0.0301
_diffrn_reflns_av_sigmaI/netI 0.0322
_diffrn_reflns_limit_h_max 10
_diffrn_reflns_limit_h_min -9
_diffrn_reflns_limit_k_max 29
_diffrn_reflns_limit_k_min -23
_diffrn_reflns_limit_l_max 21
_diffrn_reflns_limit_l_min -21
_diffrn_reflns_number 24654
_diffrn_reflns_theta_full 27.49
_diffrn_reflns_theta_max 27.49
_diffrn_reflns_theta_min 2.18
_exptl_absorpt_coefficient_mu 1.730
_exptl_absorpt_correction_T_max 1.0000
_exptl_absorpt_correction_T_min 0.6882
_exptl_absorpt_correction_type multi-scan
_exptl_absorpt_process_details '(CrystalClear; Rigaku, 2000)'
_exptl_crystal_colour yellow
_exptl_crystal_density_diffrn 1.665
_exptl_crystal_density_method 'not measured'
_exptl_crystal_description block
_exptl_crystal_F_000 1464
_exptl_crystal_size_max 0.28
_exptl_crystal_size_mid 0.25
_exptl_crystal_size_min 0.22
_refine_diff_density_max 1.136
_refine_diff_density_min -0.498
_refine_diff_density_rms 0.073
_refine_ls_extinction_method none
_refine_ls_goodness_of_fit_ref 1.014
_refine_ls_hydrogen_treatment constr
_refine_ls_matrix_type full
_refine_ls_number_parameters 415
_refine_ls_number_reflns 6562
_refine_ls_number_restraints 0
_refine_ls_restrained_S_all 1.014
_refine_ls_R_factor_all 0.0462
_refine_ls_R_factor_gt 0.0393
_refine_ls_shift/su_max 0.006
_refine_ls_shift/su_mean 0.001
_refine_ls_structure_factor_coef Fsqd
_refine_ls_weighting_details 'calc w=1/[\s^2^(Fo^2^)+(0.0719P)^2^+0.0000P] where P=(Fo^2^+2Fc^2^)/3'
_refine_ls_weighting_scheme calc
_refine_ls_wR_factor_gt 0.1068
_refine_ls_wR_factor_ref 0.1131
_reflns_number_gt 5846
_reflns_number_total 6562
_reflns_threshold_expression >2sigma(I)
_cod_data_source_file c2ce25880c.txt
_cod_data_source_block e:\zsq-384\0
_cod_depositor_comments
;
The following automatic conversions were performed:

'_symmetry_cell_setting' value 'Monoclinic' changed to 'monoclinic'
according to /home/saulius/struct/CIF-dictionaries/cif_core.dic
dictionary named 'cif_core.dic' version 2.4.2 from
2011-04-26.

'_exptl_absorpt_correction_type' value 'Multi-scan'
changed to 'multi-scan' according to
/home/saulius/struct/CIF-dictionaries/cif_core.dic dictionary named
'cif_core.dic' version 2.4.2 from 2011-04-26.

Automatic conversion script
Id: cif_fix_values 1891 2012-01-12 08:04:46Z andrius 
;
_cod_original_cell_volume 2874.0(15)
_cod_original_sg_symbol_H-M P2(1)/c
_cod_database_code 7208769

loop_
_symmetry_equiv_pos_as_xyz
'x, y, z'
'-x, y+1/2, -z+1/2'
'-x, -y, -z'
'x, -y-1/2, z-1/2'

loop_
_atom_site_label
_atom_site_type_symbol
_atom_site_fract_x
_atom_site_fract_y
_atom_site_fract_z
_atom_site_U_iso_or_equiv
_atom_site_adp_type
_atom_site_occupancy
_atom_site_symmetry_multiplicity
_atom_site_calc_flag
_atom_site_refinement_flags
Zn1 Zn 0.31477(3) 0.537552(12) 0.116330(15) 0.02648(10) Uani 1 1 d .
O1 O 0.8545(3) 0.37810(12) -0.02493(12) 0.0633(7) Uani 1 1 d .
N1 N -0.1743(3) 0.62244(9) 0.10769(12) 0.0314(4) Uani 1 1 d .
C1 C 0.8357(3) 0.33911(11) 0.27103(14) 0.0329(5) Uani 1 1 d .
Zn2 Zn -0.07859(4) 0.555932(13) 0.186819(16) 0.02997(10) Uani 1 1 d .
O2 O 0.6828(3) 0.44886(9) 0.00245(10) 0.0397(4) Uani 1 1 d .
N2 N -0.5916(3) 0.89785(10) -0.30125(12) 0.0331(5) Uani 1 1 d .
C2 C 0.9146(4) 0.31143(12) 0.21235(15) 0.0390(6) Uani 1 1 d .
H2 H 0.9815 0.2770 0.2261 0.047 Uiso 1 1 calc R
O3 O 0.4524(2) 0.46307(7) 0.14121(11) 0.0318(4) Uani 1 1 d .
N3 N 0.3384(4) 0.34747(15) 0.30883(18) 0.0640(8) Uani 1 1 d .
C3 C 0.8957(3) 0.33409(12) 0.13376(15) 0.0374(6) Uani 1 1 d .
H3 H 0.9502 0.3150 0.0933 0.045 Uiso 1 1 calc R
O4 O 0.6905(2) 0.51595(7) 0.16020(11) 0.0332(4) Uani 1 1 d .
C4 C 0.7983(3) 0.38453(11) 0.11222(13) 0.0281(5) Uani 1 1 d .
O5 O 1.0742(4) 0.46115(16) 0.67451(18) 0.0887(10) Uani 1 1 d .
C5 C 0.7209(3) 0.41258(10) 0.17229(13) 0.0254(5) Uani 1 1 d .
O6 O 0.9561(4) 0.38575(14) 0.72284(13) 0.0868(10) Uani 1 1 d .
C6 C 0.7384(3) 0.38965(11) 0.25218(13) 0.0311(5) Uani 1 1 d .
H6 H 0.6845 0.4084 0.2931 0.037 Uiso 1 1 calc R
O7 O 0.8472(3) 0.31043(8) 0.34653(10) 0.0456(5) Uani 1 1 d .
C7 C 0.7794(3) 0.40508(12) 0.02381(14) 0.0345(6) Uani 1 1 d .
O8 O 0.0946(2) 0.50989(8) 0.14445(11) 0.0364(4) Uani 1 1 d .
C8 C 0.6162(3) 0.46785(10) 0.15516(12) 0.0253(5) Uani 1 1 d .
C9 C 0.8849(3) 0.33939(12) 0.42144(14) 0.0359(6) Uani 1 1 d .
C10 C 0.9615(4) 0.39373(13) 0.43144(15) 0.0396(6) Uani 1 1 d .
H10 H 0.9875 0.4149 0.3851 0.048 Uiso 1 1 calc R
C11 C 1.0000(4) 0.41705(14) 0.51057(17) 0.0452(7) Uani 1 1 d .
H11 H 1.0552 0.4542 0.5182 0.054 Uiso 1 1 calc R
C12 C 0.9596(4) 0.38733(14) 0.57856(15) 0.0450(7) Uani 1 1 d .
C13 C 0.8844(4) 0.33210(15) 0.56659(16) 0.0514(8) Uani 1 1 d .
H13 H 0.8578 0.3109 0.6128 0.062 Uiso 1 1 calc R
C14 C 0.8480(4) 0.30770(14) 0.48885(16) 0.0453(7) Uani 1 1 d .
H14 H 0.7982 0.2697 0.4814 0.054 Uiso 1 1 calc R
C15 C 0.9996(5) 0.4137(2) 0.66385(19) 0.0654(11) Uani 1 1 d .
C16 C -0.2813(4) 0.71043(13) -0.00695(18) 0.0461(7) Uani 1 1 d .
C17 C -0.3178(4) 0.65244(15) -0.02548(18) 0.0495(8) Uani 1 1 d .
H17 H -0.3794 0.6418 -0.0784 0.059 Uiso 1 1 calc R
C18 C -0.2646(4) 0.60960(13) 0.03326(16) 0.0409(6) Uani 1 1 d .
H18 H -0.2931 0.5699 0.0201 0.049 Uiso 1 1 calc R
C19 C -0.1384(4) 0.67845(12) 0.12500(17) 0.0400(6) Uani 1 1 d .
H19 H -0.0740 0.6879 0.1778 0.048 Uiso 1 1 calc R
C20 C -0.1889(4) 0.72283(13) 0.07122(19) 0.0472(7) Uani 1 1 d .
H20 H -0.1613 0.7621 0.0869 0.057 Uiso 1 1 calc R
C21 C -0.3310(4) 0.76086(16) -0.0635(2) 0.0591(9) Uani 1 1 d .
H21 H -0.2973 0.7988 -0.0433 0.071 Uiso 1 1 calc R
C22 C -0.4134(5) 0.75710(16) -0.1355(2) 0.0653(10) Uani 1 1 d .
H22 H -0.4432 0.7190 -0.1564 0.078 Uiso 1 1 calc R
C23 C -0.4694(4) 0.80793(15) -0.1918(2) 0.0558(8) Uani 1 1 d .
C24 C -0.5645(5) 0.79616(16) -0.2673(2) 0.0673(10) Uani 1 1 d .
H24 H -0.5905 0.7569 -0.2836 0.081 Uiso 1 1 calc R
C25 C -0.6226(5) 0.84137(14) -0.3195(2) 0.0554(8) Uani 1 1 d .
H25 H -0.6889 0.8320 -0.3719 0.066 Uiso 1 1 calc R
C26 C -0.4960(4) 0.91025(14) -0.22833(16) 0.0427(6) Uani 1 1 d .
H26 H -0.4698 0.9499 -0.2143 0.051 Uiso 1 1 calc R
C27 C -0.4327(4) 0.86597(17) -0.17137(18) 0.0538(8) Uani 1 1 d .
H27 H -0.3656 0.8758 -0.1194 0.065 Uiso 1 1 calc R
C28 C 0.4444(4) 0.49796(16) 0.46457(19) 0.0531(8) Uani 1 1 d .
H28 H 0.3800 0.5322 0.4463 0.064 Uiso 1 1 calc R
C29 C 0.4114(4) 0.44625(14) 0.41212(19) 0.0476(7) Uani 1 1 d .
C30 C 0.3073(4) 0.44968(16) 0.3340(2) 0.0545(8) Uani 1 1 d .
H30 H 0.2587 0.4862 0.3144 0.065 Uiso 1 1 calc R
C31 C 0.2751(4) 0.40076(17) 0.2858(2) 0.0606(9) Uani 1 1 d .
H31 H 0.2041 0.4047 0.2331 0.073 Uiso 1 1 calc R
C32 C 0.4370(4) 0.34444(16) 0.3836(2) 0.0594(9) Uani 1 1 d .
H32 H 0.4836 0.3074 0.4016 0.071 Uiso 1 1 calc R
C33 C 0.4761(4) 0.39126(15) 0.43640(19) 0.0532(8) Uani 1 1 d .
H33 H 0.5468 0.3859 0.4890 0.064 Uiso 1 1 calc R
H8A H 0.0588 0.4768 0.1167 0.064 Uiso 1 1 d R

loop_
_atom_site_aniso_label
_atom_site_aniso_U_11
_atom_site_aniso_U_22
_atom_site_aniso_U_33
_atom_site_aniso_U_23
_atom_site_aniso_U_13
_atom_site_aniso_U_12
Zn1 0.03043(16) 0.02877(17) 0.01998(14) -0.00132(10) 0.00337(11) 0.00090(11)
O1 0.0833(17) 0.0785(17) 0.0319(10) 0.0028(11) 0.0203(10) 0.0301(14)
N1 0.0332(11) 0.0257(11) 0.0338(10) 0.0039(9) 0.0007(8) -0.0004(8)
C1 0.0448(14) 0.0308(13) 0.0207(10) 0.0041(9) -0.0020(10) 0.0041(11)
Zn2 0.02918(17) 0.03058(18) 0.02964(16) 0.00353(11) 0.00329(12) 0.00234(11)
O2 0.0510(11) 0.0455(11) 0.0232(8) 0.0082(8) 0.0076(8) 0.0114(9)
N2 0.0366(11) 0.0332(12) 0.0293(10) 0.0094(9) 0.0045(8) 0.0000(9)
C2 0.0517(16) 0.0310(14) 0.0318(12) -0.0009(11) -0.0009(11) 0.0132(12)
O3 0.0251(8) 0.0303(9) 0.0392(9) 0.0042(7) 0.0026(7) 0.0017(7)
N3 0.0651(18) 0.065(2) 0.0615(18) -0.0009(16) 0.0098(14) -0.0146(16)
C3 0.0467(15) 0.0363(14) 0.0293(12) -0.0033(11) 0.0067(11) 0.0096(12)
O4 0.0309(9) 0.0265(9) 0.0417(10) 0.0008(8) 0.0044(7) -0.0013(7)
C4 0.0320(12) 0.0303(13) 0.0212(10) -0.0009(9) 0.0019(9) 0.0034(10)
O5 0.0759(19) 0.118(3) 0.0659(17) -0.0513(18) -0.0068(14) 0.0084(18)
C5 0.0268(11) 0.0267(12) 0.0212(10) 0.0005(9) -0.0006(8) -0.0001(9)
O6 0.117(2) 0.117(3) 0.0227(10) -0.0036(13) 0.0011(12) 0.041(2)
C6 0.0400(13) 0.0320(13) 0.0206(10) -0.0017(10) 0.0034(9) 0.0032(10)
O7 0.0786(14) 0.0322(10) 0.0226(8) 0.0044(7) -0.0018(9) 0.0058(10)
C7 0.0379(13) 0.0452(16) 0.0200(10) -0.0017(10) 0.0035(9) -0.0001(11)
O8 0.0305(9) 0.0339(10) 0.0468(10) -0.0014(8) 0.0118(8) 0.0025(7)
C8 0.0302(12) 0.0283(12) 0.0173(10) 0.0010(8) 0.0034(9) 0.0011(9)
C9 0.0471(15) 0.0361(14) 0.0223(11) 0.0028(10) -0.0010(10) 0.0086(12)
C10 0.0484(15) 0.0437(16) 0.0259(11) 0.0053(11) 0.0037(11) 0.0012(12)
C11 0.0512(17) 0.0446(17) 0.0365(14) -0.0024(13) -0.0025(12) 0.0037(14)
C12 0.0478(16) 0.060(2) 0.0248(12) -0.0017(12) -0.0014(11) 0.0203(14)
C13 0.0629(19) 0.065(2) 0.0261(12) 0.0135(14) 0.0064(12) 0.0164(16)
C14 0.0593(18) 0.0440(16) 0.0305(13) 0.0105(12) 0.0008(12) 0.0037(14)
C15 0.055(2) 0.099(3) 0.0353(16) -0.0138(18) -0.0119(14) 0.044(2)
C16 0.0444(15) 0.0402(16) 0.0533(17) 0.0217(14) 0.0066(13) 0.0063(13)
C17 0.0485(17) 0.0543(19) 0.0400(15) 0.0093(14) -0.0094(13) 0.0000(14)
C18 0.0476(16) 0.0344(15) 0.0368(13) 0.0036(12) -0.0043(12) -0.0032(12)
C19 0.0486(15) 0.0272(13) 0.0416(14) 0.0001(12) -0.0006(12) -0.0024(12)
C20 0.0575(18) 0.0267(14) 0.0557(17) 0.0082(13) 0.0044(14) -0.0013(13)
C21 0.063(2) 0.053(2) 0.060(2) 0.0145(17) 0.0071(16) 0.0060(16)
C22 0.081(2) 0.047(2) 0.063(2) 0.0064(17) -0.0019(18) 0.0005(18)
C23 0.0587(19) 0.0455(19) 0.064(2) 0.0207(16) 0.0123(16) 0.0076(15)
C24 0.095(3) 0.0386(18) 0.064(2) 0.0135(17) 0.000(2) -0.0009(18)
C25 0.077(2) 0.0331(16) 0.0522(18) 0.0084(14) -0.0020(16) -0.0023(15)
C26 0.0454(15) 0.0493(17) 0.0328(13) 0.0083(12) 0.0042(11) -0.0024(13)
C27 0.0439(16) 0.080(3) 0.0346(14) 0.0136(15) -0.0023(12) -0.0009(16)
C28 0.0520(18) 0.0524(19) 0.0549(18) 0.0072(16) 0.0087(14) 0.0097(15)
C29 0.0465(17) 0.0517(19) 0.0467(16) 0.0050(14) 0.0142(13) 0.0050(14)
C30 0.0483(18) 0.059(2) 0.0556(19) 0.0148(16) 0.0073(15) -0.0022(15)
C31 0.0562(19) 0.070(2) 0.0540(18) 0.0070(18) 0.0061(15) -0.0155(18)
C32 0.060(2) 0.054(2) 0.066(2) 0.0087(18) 0.0136(17) 0.0007(16)
C33 0.0557(18) 0.060(2) 0.0435(16) 0.0042(15) 0.0078(14) 0.0066(16)

loop_
_atom_type_symbol
_atom_type_description
_atom_type_scat_dispersion_real
_atom_type_scat_dispersion_imag
_atom_type_scat_source
C C 0.0033 0.0016 'International Tables Vol C Tables 4.2.6.8 and 6.1.1.4'
H H 0.0000 0.0000 'International Tables Vol C Tables 4.2.6.8 and 6.1.1.4'
N N 0.0061 0.0033 'International Tables Vol C Tables 4.2.6.8 and 6.1.1.4'
O O 0.0106 0.0060 'International Tables Vol C Tables 4.2.6.8 and 6.1.1.4'
Zn Zn 0.2839 1.4301 'International Tables Vol C Tables 4.2.6.8 and 6.1.1.4'

loop_
_geom_angle_atom_site_label_1
_geom_angle_atom_site_label_2
_geom_angle_atom_site_label_3
_geom_angle
_geom_angle_site_symmetry_1
_geom_angle_site_symmetry_3
O8 Zn1 O2 115.78(8) . 3_665
O8 Zn1 O3 97.82(8) . .
O2 Zn1 O3 103.96(8) 3_665 .
O8 Zn1 N2 107.96(8) . 4_676
O2 Zn1 N2 118.40(9) 3_665 4_676
O3 Zn1 N2 110.82(8) . 4_676
C19 N1 C18 117.8(2) . .
C19 N1 Zn2 122.37(17) . .
C18 N1 Zn2 119.62(18) . .
C2 C1 C6 121.1(2) . .
C2 C1 O7 115.7(2) . .
C6 C1 O7 123.0(2) . .
O8 Zn2 O4 109.13(8) . 1_455
O8 Zn2 N1 112.26(8) . .
O4 Zn2 N1 88.95(8) 1_455 .
O8 Zn2 O6 109.74(10) . 3_666
O4 Zn2 O6 137.00(10) 1_455 3_666
N1 Zn2 O6 92.87(10) . 3_666
O8 Zn2 O5 111.44(9) . 3_666
O4 Zn2 O5 90.26(9) 1_455 3_666
N1 Zn2 O5 133.89(10) . 3_666
O6 Zn2 O5 58.71(11) 3_666 3_666
O8 Zn2 C15 115.30(9) . 3_666
O4 Zn2 C15 113.89(11) 1_455 3_666
N1 Zn2 C15 114.40(11) . 3_666
O6 Zn2 C15 29.66(14) 3_666 3_666
O5 Zn2 C15 29.12(13) 3_666 3_666
C7 O2 Zn1 107.20(16) . 3_665
C26 N2 C25 117.4(2) . .
C26 N2 Zn1 121.55(19) . 4_475
C25 N2 Zn1 121.04(19) . 4_475
C3 C2 C1 119.3(2) . .
C8 O3 Zn1 116.75(15) . .
C32 N3 C31 115.6(3) . .
C2 C3 C4 121.3(2) . .
C8 O4 Zn2 144.43(16) . 1_655
C3 C4 C5 118.9(2) . .
C3 C4 C7 117.7(2) . .
C5 C4 C7 123.4(2) . .
C15 O5 Zn2 85.4(3) . 3_666
C4 C5 C6 120.2(2) . .
C4 C5 C8 122.61(19) . .
C6 C5 C8 117.2(2) . .
C15 O6 Zn2 94.1(3) . 3_666
C1 C6 C5 119.2(2) . .
C9 O7 C1 122.5(2) . .
O1 C7 O2 122.7(2) . .
O1 C7 C4 119.1(2) . .
O2 C7 C4 118.2(2) . .
Zn2 O8 Zn1 126.94(10) . .
O4 C8 O3 122.4(2) . .
O4 C8 C5 120.1(2) . .
O3 C8 C5 117.4(2) . .
C10 C9 O7 124.2(2) . .
C10 C9 C14 121.2(2) . .
O7 C9 C14 114.5(3) . .
C9 C10 C11 118.7(3) . .
C12 C11 C10 121.3(3) . .
C11 C12 C13 118.5(3) . .
C11 C12 C15 120.7(3) . .
C13 C12 C15 120.7(3) . .
C14 C13 C12 121.0(3) . .
C13 C14 C9 119.1(3) . .
O5 C15 O6 121.5(3) . .
O5 C15 C12 120.3(4) . .
O6 C15 C12 118.2(4) . .
O5 C15 Zn2 65.5(2) . 3_666
O6 C15 Zn2 56.24(18) . 3_666
C12 C15 Zn2 172.3(3) . 3_666
C17 C16 C20 117.1(3) . .
C17 C16 C21 125.7(3) . .
C20 C16 C21 117.2(3) . .
C16 C17 C18 119.9(3) . .
N1 C18 C17 122.0(3) . .
N1 C19 C20 123.5(3) . .
C19 C20 C16 119.7(3) . .
C22 C21 C16 125.1(4) . .
C21 C22 C23 125.3(4) . .
C24 C23 C27 118.0(3) . .
C24 C23 C22 117.7(3) . .
C27 C23 C22 124.3(3) . .
C23 C24 C25 119.6(3) . .
N2 C25 C24 124.0(3) . .
N2 C26 C27 121.6(3) . .
C23 C27 C26 119.5(3) . .
C28 C28 C29 126.6(4) 3_666 .
C33 C29 C30 116.2(3) . .
C33 C29 C28 123.0(3) . .
C30 C29 C28 120.8(3) . .
C31 C30 C29 120.4(3) . .
N3 C31 C30 123.7(3) . .
N3 C32 C33 124.7(3) . .
C32 C33 C29 119.4(3) . .

loop_
_geom_bond_atom_site_label_1
_geom_bond_atom_site_label_2
_geom_bond_distance
_geom_bond_site_symmetry_2
Zn1 O8 1.9508(18) .
Zn1 O2 1.9738(18) 3_665
Zn1 O3 2.0173(17) .
Zn1 N2 2.052(2) 4_676
O1 C7 1.230(3) .
N1 C19 1.331(3) .
N1 C18 1.336(3) .
N1 Zn2 2.057(2) .
C1 C2 1.377(4) .
C1 C6 1.388(3) .
C1 O7 1.390(3) .
Zn2 O8 1.9265(17) .
Zn2 O4 1.9982(17) 1_455
Zn2 O6 2.101(3) 3_666
Zn2 O5 2.300(3) 3_666
Zn2 C15 2.520(3) 3_666
O2 C7 1.266(3) .
O2 Zn1 1.9738(18) 3_665
N2 C26 1.330(3) .
N2 C25 1.339(4) .
N2 Zn1 2.052(2) 4_475
C2 C3 1.373(3) .
O3 C8 1.261(3) .
N3 C32 1.335(4) .
N3 C31 1.345(5) .
C3 C4 1.393(3) .
O4 C8 1.239(3) .
O4 Zn2 1.9982(17) 1_655
C4 C5 1.392(3) .
C4 C7 1.507(3) .
O5 C15 1.230(5) .
O5 Zn2 2.300(3) 3_666
C5 C6 1.396(3) .
C5 C8 1.504(3) .
O6 C15 1.250(5) .
O6 Zn2 2.101(3) 3_666
O7 C9 1.383(3) .
C9 C10 1.376(4) .
C9 C14 1.390(4) .
C10 C11 1.388(4) .
C11 C12 1.384(4) .
C12 C13 1.392(5) .
C12 C15 1.506(4) .
C13 C14 1.377(4) .
C15 Zn2 2.520(3) 3_666
C16 C17 1.379(4) .
C16 C20 1.391(4) .
C16 C21 1.490(4) .
C17 C18 1.388(4) .
C19 C20 1.359(4) .
C21 C22 1.250(5) .
C22 C23 1.503(4) .
C23 C24 1.358(5) .
C23 C27 1.387(5) .
C24 C25 1.371(4) .
C26 C27 1.410(4) .
C28 C28 1.332(6) 3_666
C28 C29 1.459(5) .
C29 C33 1.388(4) .
C29 C30 1.399(4) .
C30 C31 1.369(5) .
C32 C33 1.379(5) .
